data_7134117
loop_
_publ_author_name
'Zhao, Lulu'
'Yang, Jianjing'
'Yan, Kelu'
'Cheng, Xingda'
'Xiao, Ziyang'
'Wen, Jiangwei'

_publ_section_title
;
 Electrochemistry-Enabled Ir-Catalyzed C-H/N-N Bond Activation Facilitates
 [3+2] Annulation of Phenidones with Propiolates
;
_journal_name_full 'Chemical Communications'
_journal_paper_doi 10.1039/D4CC03124E
_journal_year 2025
_chemical_formula_moiety 'C22 H26 F3 Ir N2 O'
_chemical_formula_sum 'C22 H26 F3 Ir N2 O'
_chemical_formula_weight 583.65
_space_group_crystal_system triclinic
_space_group_IT_number 2
_space_group_name_Hall '-P 1'
_space_group_name_H-M_alt 'P -1'
_atom_sites_solution_hydrogens geom
_atom_sites_solution_primary direct
_audit_creation_method SHELXL-2018/3
_audit_update_record
;
2024-11-29 deposited with the CCDC.	2025-01-03 downloaded from the CCDC.
;
_cell_angle_alpha 75.977(5)
_cell_angle_beta 83.773(5)
_cell_angle_gamma 62.963(4)
_cell_formula_units_Z 4
_cell_length_a 13.152(2)
_cell_length_b 13.561(2)
_cell_length_c 14.160(2)
_cell_measurement_reflns_used 9921
_cell_measurement_temperature 293(2)
_cell_measurement_theta_max 27.93
_cell_measurement_theta_min 2.58
_cell_volume 2182.5(6)
_computing_cell_refinement 'Bruker SAINT'
_computing_data_collection 'Bruker APEX3'
_computing_data_reduction 'Bruker SAINT'
_computing_structure_refinement 'SHELXL-2018/3 (Sheldrick, 2018)'
_computing_structure_solution 'SHELXT 2018/2 (Sheldrick, 2018)'
_diffrn_ambient_temperature 293(2)
_diffrn_measured_fraction_theta_full 0.999
_diffrn_measured_fraction_theta_max 0.999
_diffrn_measurement_device_type 'Bruker D8 CCD'
_diffrn_measurement_method '\f and \w scans'
_diffrn_radiation_type MoK\a
_diffrn_radiation_wavelength 0.71073
_diffrn_reflns_av_R_equivalents 0.0385
_diffrn_reflns_av_unetI/netI 0.0341
_diffrn_reflns_Laue_measured_fraction_full 0.999
_diffrn_reflns_Laue_measured_fraction_max 0.999
_diffrn_reflns_limit_h_max 15
_diffrn_reflns_limit_h_min -15
_diffrn_reflns_limit_k_max 16
_diffrn_reflns_limit_k_min -16
_diffrn_reflns_limit_l_max 16
_diffrn_reflns_limit_l_min -16
_diffrn_reflns_number 34657
_diffrn_reflns_point_group_measured_fraction_full 0.999
_diffrn_reflns_point_group_measured_fraction_max 0.999
_diffrn_reflns_theta_full 25.000
_diffrn_reflns_theta_max 25.027
_diffrn_reflns_theta_min 2.283
_exptl_absorpt_coefficient_mu 6.157
_exptl_absorpt_correction_T_max 0.7457
_exptl_absorpt_correction_T_min 0.5151
_exptl_absorpt_correction_type multi-scan
_exptl_absorpt_process_details sadabs
_exptl_crystal_colour red
_exptl_crystal_density_diffrn 1.776
_exptl_crystal_description block
_exptl_crystal_F_000 1136
_exptl_crystal_size_max 0.230
_exptl_crystal_size_mid 0.220
_exptl_crystal_size_min 0.200
_refine_diff_density_max 0.977
_refine_diff_density_min -0.591
_refine_diff_density_rms 0.099
_refine_ls_extinction_method none
_refine_ls_goodness_of_fit_ref 1.023
_refine_ls_hydrogen_treatment constr
_refine_ls_matrix_type full
_refine_ls_number_parameters 537
_refine_ls_number_reflns 7700
_refine_ls_number_restraints 0
_refine_ls_restrained_S_all 1.023
_refine_ls_R_factor_all 0.0423
_refine_ls_R_factor_gt 0.0277
_refine_ls_shift/su_max 0.001
_refine_ls_shift/su_mean 0.000
_refine_ls_structure_factor_coef Fsqd
_refine_ls_weighting_details 'w=1/[\s^2^(Fo^2^)+(0.0198P)^2^+4.1871P] where P=(Fo^2^+2Fc^2^)/3'
_refine_ls_weighting_scheme calc
_refine_ls_wR_factor_gt 0.0535
_refine_ls_wR_factor_ref 0.0583
_reflns_Friedel_coverage 0.000
_reflns_number_gt 6174
_reflns_number_total 7700
_reflns_threshold_expression 'I > 2\s(I)'
_cod_data_source_file d4cc03124e2.cif
_cod_data_source_block shelx_CCDC1
_cod_original_cell_volume 2182.6(6)
_cod_database_code 7134117
_shelx_shelxl_version_number 2018/3
_shelx_space_group_comment
;
The symmetry employed for this shelxl refinement is uniquely defined
by the following loop, which should always be used as a source of
symmetry information in preference to the above space-group names.
They are only intended as comments.
;
_shelx_estimated_absorpt_t_min 0.332
_shelx_estimated_absorpt_t_max 0.372

loop_
_space_group_symop_operation_xyz
'x, y, z'
'-x, -y, -z'

loop_
_atom_site_label
_atom_site_type_symbol
_atom_site_fract_x
_atom_site_fract_y
_atom_site_fract_z
_atom_site_U_iso_or_equiv
_atom_site_adp_type
_atom_site_occupancy
_atom_site_site_symmetry_order
_atom_site_calc_flag
_atom_site_refinement_flags_posn
_atom_site_refinement_flags_adp
_atom_site_refinement_flags_occupancy
_atom_site_disorder_assembly
_atom_site_disorder_group
Ir1 Ir 0.16127(2) 0.64340(2) 0.22909(2) 0.03268(6) Uani 1 1 d . . . . .
Ir2 Ir 0.35909(2) 0.89995(2) 0.72857(2) 0.03507(6) Uani 1 1 d . . . . .
N4 N 0.3686(3) 0.8720(4) 0.8701(3) 0.0390(10) Uani 1 1 d . . . . .
N1 N 0.2066(3) 0.5494(4) 0.1332(3) 0.0394(10) Uani 1 1 d . . . . .
O2 O 0.4986(4) 0.9258(4) 0.9075(3) 0.0734(14) Uani 1 1 d . . . . .
O1 O 0.0437(3) 0.5708(4) 0.0699(3) 0.0718(14) Uani 1 1 d . . . . .
N3 N 0.2957(4) 0.8319(4) 0.9282(3) 0.0422(11) Uani 1 1 d . . . . .
C5 C 0.2277(4) 0.8150(4) 0.8747(4) 0.0329(11) Uani 1 1 d . . . . .
C35 C 0.3330(4) 0.5720(4) 0.2375(3) 0.0329(11) Uani 1 1 d . . . . .
N2 N 0.3227(3) 0.4838(4) 0.1189(3) 0.0467(12) Uani 1 1 d . . . . .
C4 C 0.1489(4) 0.7739(4) 0.9192(4) 0.0412(13) Uani 1 1 d . . . . .
H4 H 0.145810 0.751957 0.986601 0.049 Uiso 1 1 calc R U . . .
C6 C 0.2388(4) 0.8457(4) 0.7721(4) 0.0358(12) Uani 1 1 d . . . . .
C15 C 0.5025(5) 0.9377(6) 0.6553(4) 0.0519(16) Uani 1 1 d . . . . .
C17 C 0.4000(5) 1.0349(5) 0.6411(4) 0.0483(14) Uani 1 1 d . . . . .
C7 C 0.1619(4) 0.8366(4) 0.7176(4) 0.0418(13) Uani 1 1 d . . . . .
H7 H 0.164642 0.856535 0.650103 0.050 Uiso 1 1 calc R U . . .
C34 C 0.4037(4) 0.5828(4) 0.2975(4) 0.0412(13) Uani 1 1 d . . . . .
H34 H 0.369974 0.631040 0.340468 0.049 Uiso 1 1 calc R U . . .
C21 C 0.3783(6) 0.9077(6) 0.5734(4) 0.0545(16) Uani 1 1 d . . . . .
C12 C 0.4274(5) 0.8915(5) 0.9334(4) 0.0460(14) Uani 1 1 d . . . . .
C24 C 0.1469(5) 0.5228(5) 0.0762(4) 0.0470(14) Uani 1 1 d . . . . .
C19 C 0.3226(5) 1.0175(5) 0.5903(4) 0.0475(14) Uani 1 1 d . . . . .
C30 C 0.5107(4) 0.4363(4) 0.1721(4) 0.0454(14) Uani 1 1 d . . . . .
H30 H 0.545709 0.387473 0.129819 0.055 Uiso 1 1 calc R U . . .
C32 C 0.5219(4) 0.5245(4) 0.2957(4) 0.0417(13) Uani 1 1 d . . . . .
C29 C 0.3912(4) 0.4963(4) 0.1745(4) 0.0370(12) Uani 1 1 d . . . . .
C37 C 0.0701(5) 0.6653(5) 0.3633(4) 0.0479(14) Uani 1 1 d . . . . .
C3 C 0.0774(5) 0.7672(5) 0.8607(4) 0.0459(14) Uani 1 1 d . . . . .
H3 H 0.024566 0.740794 0.888490 0.055 Uiso 1 1 calc R U . . .
F3 F 0.6727(5) 0.5614(6) 0.3170(4) 0.156(3) Uani 1 1 d . . . . .
C14 C 0.4893(6) 0.8545(5) 0.6171(4) 0.0585(18) Uani 1 1 d . . . . .
C38 C -0.0074(4) 0.6692(5) 0.2940(4) 0.0447(14) Uani 1 1 d . . . . .
C2 C 0.0828(5) 0.7996(5) 0.7591(4) 0.0461(14) Uani 1 1 d . . . . .
C39 C -0.0265(4) 0.7621(5) 0.2175(4) 0.0463(14) Uani 1 1 d . . . . .
F2 F 0.5393(4) 0.6149(5) 0.4106(4) 0.144(2) Uani 1 1 d . . . . .
C31 C 0.5746(5) 0.4503(5) 0.2320(4) 0.0481(14) Uani 1 1 d . . . . .
H31 H 0.653706 0.410486 0.230986 0.058 Uiso 1 1 calc R U . . .
C10 C 0.3083(5) 0.9782(5) 1.0656(4) 0.0579(16) Uani 1 1 d . . . . .
H10A H 0.347353 1.024743 1.057294 0.087 Uiso 1 1 calc R U . . .
H10B H 0.285613 0.964301 1.132400 0.087 Uiso 1 1 calc R U . . .
H10C H 0.241835 1.016499 1.024640 0.087 Uiso 1 1 calc R U . . .
C40 C 0.0399(5) 0.8168(5) 0.2357(4) 0.0519(15) Uani 1 1 d . . . . .
C9 C 0.3878(5) 0.8655(5) 1.0379(4) 0.0433(13) Uani 1 1 d . . . . .
C36 C 0.0944(5) 0.7594(5) 0.3275(4) 0.0505(15) Uani 1 1 d . . . . .
C8 C 0.3260(6) 0.7959(5) 1.0298(4) 0.0569(16) Uani 1 1 d . . . . .
H8A H 0.375902 0.715159 1.047126 0.068 Uiso 1 1 calc R U . . .
H8B H 0.258750 0.813467 1.070790 0.068 Uiso 1 1 calc R U . . .
F1 F 0.6470(6) 0.4471(5) 0.4264(4) 0.162(3) Uani 1 1 d . . . . .
C25 C 0.2289(4) 0.4265(5) 0.0287(4) 0.0451(14) Uani 1 1 d . . . . .
C28 C 0.3459(5) 0.4118(6) 0.0531(5) 0.0616(18) Uani 1 1 d . . . . .
H28A H 0.394335 0.333475 0.083379 0.074 Uiso 1 1 calc R U . . .
H28B H 0.383231 0.434397 -0.005081 0.074 Uiso 1 1 calc R U . . .
C44 C -0.0548(5) 0.5850(6) 0.3052(5) 0.0673(19) Uani 1 1 d . . . . .
H44A H -0.067775 0.578467 0.242023 0.101 Uiso 1 1 calc R U . . .
H44B H -0.125581 0.610219 0.340156 0.101 Uiso 1 1 calc R U . . .
H44C H -0.001341 0.512412 0.340493 0.101 Uiso 1 1 calc R U . . .
F4 F 0.0119(6) 0.8243(8) 0.6073(4) 0.193(4) Uani 1 1 d . . . . .
C11 C 0.4882(5) 0.8004(5) 1.1087(4) 0.0639(18) Uani 1 1 d . . . . .
H11A H 0.535117 0.727054 1.094602 0.096 Uiso 1 1 calc R U . . .
H11B H 0.460089 0.791534 1.174111 0.096 Uiso 1 1 calc R U . . .
H11C H 0.532555 0.841682 1.101886 0.096 Uiso 1 1 calc R U . . .
C42 C 0.0385(6) 0.9228(5) 0.1716(6) 0.085(2) Uani 1 1 d . . . . .
H42A H 0.104393 0.930170 0.185126 0.128 Uiso 1 1 calc R U . . .
H42B H -0.029398 0.987219 0.184039 0.128 Uiso 1 1 calc R U . . .
H42C H 0.039510 0.919205 0.104645 0.128 Uiso 1 1 calc R U . . .
C33 C 0.5937(6) 0.5375(7) 0.3609(6) 0.0657(18) Uani 1 1 d . . . . .
C1 C 0.0021(7) 0.7948(8) 0.6979(6) 0.076(2) Uani 1 1 d . . . . .
C43 C -0.1050(5) 0.8046(6) 0.1326(5) 0.076(2) Uani 1 1 d . . . . .
H43A H -0.068489 0.826529 0.074531 0.114 Uiso 1 1 calc R U . . .
H43B H -0.173945 0.869009 0.143347 0.114 Uiso 1 1 calc R U . . .
H43C H -0.123055 0.745701 0.125569 0.114 Uiso 1 1 calc R U . . .
C26 C 0.2096(6) 0.3231(5) 0.0749(5) 0.073(2) Uani 1 1 d . . . . .
H26A H 0.220714 0.305485 0.144005 0.110 Uiso 1 1 calc R U . . .
H26B H 0.262753 0.259794 0.048339 0.110 Uiso 1 1 calc R U . . .
H26C H 0.133071 0.338617 0.061643 0.110 Uiso 1 1 calc R U . . .
F5 F 0.0014(8) 0.6996(6) 0.7116(6) 0.208(4) Uani 1 1 d . . . . .
C23 C 0.1081(6) 0.5820(6) 0.4593(4) 0.080(2) Uani 1 1 d . . . . .
H23A H 0.115705 0.509824 0.453541 0.120 Uiso 1 1 calc R U . . .
H23B H 0.052457 0.609229 0.508297 0.120 Uiso 1 1 calc R U . . .
H23C H 0.180287 0.573719 0.477286 0.120 Uiso 1 1 calc R U . . .
C27 C 0.2054(5) 0.4594(6) -0.0799(4) 0.0642(18) Uani 1 1 d . . . . .
H27A H 0.126781 0.480189 -0.090683 0.096 Uiso 1 1 calc R U . . .
H27B H 0.253303 0.396296 -0.108871 0.096 Uiso 1 1 calc R U . . .
H27C H 0.221450 0.522617 -0.108879 0.096 Uiso 1 1 calc R U . . .
F6 F -0.1030(5) 0.8558(8) 0.7146(5) 0.197(4) Uani 1 1 d . . . . .
C20 C 0.2047(6) 1.1066(7) 0.5553(5) 0.093(3) Uani 1 1 d . . . . .
H20A H 0.160797 1.070468 0.543335 0.140 Uiso 1 1 calc R U . . .
H20B H 0.210841 1.156302 0.496282 0.140 Uiso 1 1 calc R U . . .
H20C H 0.167537 1.149742 0.604167 0.140 Uiso 1 1 calc R U . . .
C16 C 0.6111(6) 0.9190(9) 0.6999(5) 0.116(4) Uani 1 1 d . . . . .
H16A H 0.592176 0.959444 0.751215 0.174 Uiso 1 1 calc R U . . .
H16B H 0.654227 0.946268 0.650826 0.174 Uiso 1 1 calc R U . . .
H16C H 0.655689 0.839487 0.725755 0.174 Uiso 1 1 calc R U . . .
C13 C 0.5788(7) 0.7366(6) 0.6153(6) 0.112(3) Uani 1 1 d . . . . .
H13A H 0.628197 0.708166 0.670645 0.168 Uiso 1 1 calc R U . . .
H13B H 0.622691 0.737609 0.556638 0.168 Uiso 1 1 calc R U . . .
H13C H 0.542769 0.688319 0.617503 0.168 Uiso 1 1 calc R U . . .
C41 C 0.1563(6) 0.7989(6) 0.3815(6) 0.084(2) Uani 1 1 d . . . . .
H41A H 0.208358 0.735462 0.427466 0.126 Uiso 1 1 calc R U . . .
H41B H 0.102086 0.854577 0.415411 0.126 Uiso 1 1 calc R U . . .
H41C H 0.198103 0.831795 0.336090 0.126 Uiso 1 1 calc R U . . .
C22 C 0.3370(8) 0.8555(8) 0.5140(5) 0.111(3) Uani 1 1 d . . . . .
H22A H 0.353722 0.779196 0.547558 0.166 Uiso 1 1 calc R U . . .
H22B H 0.374717 0.854622 0.452029 0.166 Uiso 1 1 calc R U . . .
H22C H 0.256060 0.899080 0.504323 0.166 Uiso 1 1 calc R U . . .
C18 C 0.3740(8) 1.1427(6) 0.6725(5) 0.097(3) Uani 1 1 d . . . . .
H18A H 0.292776 1.186449 0.676054 0.145 Uiso 1 1 calc R U . . .
H18B H 0.405284 1.186005 0.626054 0.145 Uiso 1 1 calc R U . . .
H18C H 0.407236 1.124094 0.735283 0.145 Uiso 1 1 calc R U . . .

loop_
_atom_site_aniso_label
_atom_site_aniso_U_11
_atom_site_aniso_U_22
_atom_site_aniso_U_33
_atom_site_aniso_U_23
_atom_site_aniso_U_13
_atom_site_aniso_U_12
Ir1 0.02875(11) 0.03250(12) 0.03238(12) -0.00689(9) -0.00025(8) -0.00987(9)
Ir2 0.03632(12) 0.04230(13) 0.02965(12) -0.00741(9) 0.00356(9) -0.02102(10)
N4 0.038(2) 0.048(3) 0.039(3) -0.009(2) 0.005(2) -0.027(2)
N1 0.027(2) 0.042(3) 0.047(3) -0.014(2) -0.0031(19) -0.011(2)
O2 0.091(3) 0.126(4) 0.050(3) -0.028(3) 0.013(2) -0.086(3)
O1 0.035(2) 0.100(4) 0.089(3) -0.056(3) -0.004(2) -0.020(2)
N3 0.050(3) 0.059(3) 0.029(2) -0.007(2) 0.004(2) -0.035(2)
C5 0.033(3) 0.030(3) 0.036(3) -0.008(2) -0.002(2) -0.013(2)
C35 0.036(3) 0.028(3) 0.033(3) -0.001(2) -0.006(2) -0.013(2)
N2 0.025(2) 0.055(3) 0.062(3) -0.035(2) -0.001(2) -0.008(2)
C4 0.045(3) 0.037(3) 0.042(3) -0.006(2) 0.008(3) -0.021(3)
C6 0.031(3) 0.035(3) 0.037(3) -0.011(2) -0.003(2) -0.010(2)
C15 0.046(4) 0.087(5) 0.028(3) 0.004(3) 0.008(2) -0.044(4)
C17 0.069(4) 0.048(4) 0.037(3) -0.010(3) 0.011(3) -0.036(3)
C7 0.039(3) 0.049(3) 0.037(3) -0.012(3) 0.001(2) -0.019(3)
C34 0.042(3) 0.037(3) 0.043(3) -0.009(2) 0.000(2) -0.016(3)
C21 0.070(4) 0.078(5) 0.039(3) -0.020(3) 0.014(3) -0.052(4)
C12 0.050(3) 0.057(4) 0.041(3) -0.013(3) 0.004(3) -0.032(3)
C24 0.037(3) 0.060(4) 0.045(3) -0.020(3) -0.002(3) -0.018(3)
C19 0.042(3) 0.067(4) 0.027(3) -0.001(3) 0.001(2) -0.023(3)
C30 0.035(3) 0.042(3) 0.060(4) -0.017(3) -0.004(3) -0.013(3)
C32 0.035(3) 0.041(3) 0.052(3) -0.006(3) -0.009(2) -0.019(3)
C29 0.030(3) 0.035(3) 0.044(3) -0.011(2) -0.004(2) -0.010(2)
C37 0.048(3) 0.057(4) 0.036(3) -0.013(3) 0.003(3) -0.021(3)
C3 0.042(3) 0.049(3) 0.058(4) -0.014(3) 0.008(3) -0.030(3)
F3 0.144(5) 0.322(9) 0.111(4) -0.077(5) 0.020(3) -0.187(6)
C14 0.063(4) 0.054(4) 0.041(3) -0.006(3) 0.031(3) -0.019(3)
C38 0.038(3) 0.052(4) 0.041(3) -0.013(3) 0.008(2) -0.018(3)
C2 0.042(3) 0.052(4) 0.053(4) -0.018(3) 0.000(3) -0.024(3)
C39 0.025(3) 0.046(3) 0.052(4) -0.016(3) 0.004(2) -0.001(3)
F2 0.084(3) 0.197(6) 0.192(6) -0.138(5) -0.019(4) -0.046(4)
C31 0.030(3) 0.046(3) 0.065(4) -0.009(3) -0.005(3) -0.014(3)
C10 0.051(4) 0.067(4) 0.055(4) -0.013(3) 0.001(3) -0.025(3)
C40 0.039(3) 0.037(3) 0.064(4) -0.014(3) 0.016(3) -0.005(3)
C9 0.051(3) 0.055(4) 0.034(3) -0.013(3) 0.001(2) -0.030(3)
C36 0.039(3) 0.055(4) 0.059(4) -0.032(3) 0.012(3) -0.015(3)
C8 0.080(5) 0.071(4) 0.037(3) -0.010(3) 0.005(3) -0.051(4)
F1 0.199(6) 0.139(5) 0.158(5) 0.031(4) -0.138(5) -0.085(5)
C25 0.038(3) 0.049(3) 0.054(4) -0.023(3) -0.003(3) -0.018(3)
C28 0.039(3) 0.077(5) 0.082(5) -0.054(4) 0.006(3) -0.020(3)
C44 0.061(4) 0.085(5) 0.075(5) -0.015(4) 0.014(3) -0.053(4)
F4 0.202(6) 0.433(12) 0.062(3) -0.020(5) -0.018(4) -0.254(8)
C11 0.065(4) 0.067(4) 0.051(4) -0.010(3) -0.005(3) -0.022(4)
C42 0.073(5) 0.039(4) 0.116(6) -0.011(4) 0.033(4) -0.011(4)
C33 0.044(4) 0.082(5) 0.079(5) -0.027(4) -0.014(4) -0.028(4)
C1 0.067(5) 0.122(7) 0.074(5) -0.030(5) -0.002(4) -0.065(5)
C43 0.042(4) 0.081(5) 0.060(4) -0.009(4) -0.011(3) 0.011(4)
C26 0.065(5) 0.059(4) 0.088(5) -0.011(4) -0.002(4) -0.022(4)
F5 0.296(10) 0.167(6) 0.244(9) -0.001(6) -0.150(7) -0.162(7)
C23 0.082(5) 0.112(6) 0.033(4) 0.001(4) -0.001(3) -0.041(5)
C27 0.050(4) 0.071(5) 0.064(4) -0.026(4) 0.003(3) -0.016(4)
F6 0.072(4) 0.335(11) 0.218(7) -0.148(8) -0.019(4) -0.074(5)
C20 0.057(5) 0.118(7) 0.059(5) 0.015(4) -0.005(4) -0.016(5)
C16 0.072(5) 0.231(11) 0.063(5) 0.007(6) -0.008(4) -0.099(7)
C13 0.110(7) 0.065(5) 0.094(6) -0.001(4) 0.058(5) -0.001(5)
C41 0.067(5) 0.104(6) 0.109(6) -0.070(5) 0.012(4) -0.040(5)
C22 0.175(9) 0.186(9) 0.061(5) -0.065(6) 0.040(5) -0.147(8)
C18 0.161(8) 0.082(6) 0.083(6) -0.033(4) 0.030(5) -0.083(6)

loop_
_atom_type_symbol
_atom_type_description
_atom_type_scat_dispersion_real
_atom_type_scat_dispersion_imag
_atom_type_scat_source
C C 0.0033 0.0016 'International Tables Vol C Tables 4.2.6.8 and 6.1.1.4'
H H 0.0000 0.0000 'International Tables Vol C Tables 4.2.6.8 and 6.1.1.4'
F F 0.0171 0.0103 'International Tables Vol C Tables 4.2.6.8 and 6.1.1.4'
Ir Ir -1.4442 7.9887 'International Tables Vol C Tables 4.2.6.8 and 6.1.1.4'
N N 0.0061 0.0033 'International Tables Vol C Tables 4.2.6.8 and 6.1.1.4'
O O 0.0106 0.0060 'International Tables Vol C Tables 4.2.6.8 and 6.1.1.4'

loop_
_geom_angle_atom_site_label_1
_geom_angle_atom_site_label_2
_geom_angle_atom_site_label_3
_geom_angle
_geom_angle_site_symmetry_1
_geom_angle_site_symmetry_3
_geom_angle_publ_flag
N1 Ir1 C35 78.16(18) . . ?
N1 Ir1 C37 141.8(2) . . ?
C35 Ir1 C37 116.5(2) . . ?
N1 Ir1 C36 174.1(2) . . ?
C35 Ir1 C36 107.2(2) . . ?
C37 Ir1 C36 38.3(2) . . ?
N1 Ir1 C40 136.4(2) . . ?
C35 Ir1 C40 128.0(2) . . ?
C37 Ir1 C40 64.1(2) . . ?
C36 Ir1 C40 38.1(2) . . ?
N1 Ir1 C38 112.50(19) . . ?
C35 Ir1 C38 151.3(2) . . ?
C37 Ir1 C38 39.3(2) . . ?
C36 Ir1 C38 64.1(2) . . ?
C40 Ir1 C38 63.2(2) . . ?
N1 Ir1 C39 110.86(18) . . ?
C35 Ir1 C39 166.0(2) . . ?
C37 Ir1 C39 63.4(2) . . ?
C36 Ir1 C39 63.4(2) . . ?
C40 Ir1 C39 38.2(2) . . ?
C38 Ir1 C39 36.31(19) . . ?
N4 Ir2 C6 78.29(18) . . ?
N4 Ir2 C19 149.0(2) . . ?
C6 Ir2 C19 113.4(2) . . ?
N4 Ir2 C21 170.1(2) . . ?
C6 Ir2 C21 105.8(2) . . ?
C19 Ir2 C21 37.8(2) . . ?
N4 Ir2 C14 132.1(2) . . ?
C6 Ir2 C14 129.5(2) . . ?
C19 Ir2 C14 63.7(2) . . ?
C21 Ir2 C14 38.6(2) . . ?
N4 Ir2 C17 117.68(19) . . ?
C6 Ir2 C17 147.2(2) . . ?
C19 Ir2 C17 38.7(2) . . ?
C21 Ir2 C17 63.6(2) . . ?
C14 Ir2 C17 62.8(2) . . ?
N4 Ir2 C15 111.16(18) . . ?
C6 Ir2 C15 167.5(2) . . ?
C19 Ir2 C15 62.9(2) . . ?
C21 Ir2 C15 63.5(2) . . ?
C14 Ir2 C15 38.0(2) . . ?
C17 Ir2 C15 36.1(2) . . ?
C12 N4 N3 106.3(4) . . ?
C12 N4 Ir2 134.5(3) . . ?
N3 N4 Ir2 118.9(3) . . ?
C24 N1 N2 107.2(4) . . ?
C24 N1 Ir1 133.8(3) . . ?
N2 N1 Ir1 118.8(3) . . ?
C5 N3 N4 112.6(4) . . ?
C5 N3 C8 133.3(4) . . ?
N4 N3 C8 112.6(4) . . ?
N3 C5 C4 121.5(5) . . ?
N3 C5 C6 115.2(4) . . ?
C4 C5 C6 123.2(5) . . ?
C34 C35 C29 115.0(4) . . ?
C34 C35 Ir1 130.2(4) . . ?
C29 C35 Ir1 114.7(3) . . ?
C29 N2 N1 113.5(4) . . ?
C29 N2 C28 132.3(4) . . ?
N1 N2 C28 114.1(4) . . ?
C3 C4 C5 118.2(5) . . ?
C3 C4 H4 120.9 . . ?
C5 C4 H4 120.9 . . ?
C7 C6 C5 114.8(5) . . ?
C7 C6 Ir2 130.4(4) . . ?
C5 C6 Ir2 114.8(3) . . ?
C17 C15 C14 107.2(5) . . ?
C17 C15 C16 127.9(7) . . ?
C14 C15 C16 124.9(7) . . ?
C17 C15 Ir2 69.6(3) . . ?
C14 C15 Ir2 67.9(3) . . ?
C16 C15 Ir2 128.7(4) . . ?
C15 C17 C19 109.1(5) . . ?
C15 C17 C18 125.5(6) . . ?
C19 C17 C18 125.4(6) . . ?
C15 C17 Ir2 74.3(3) . . ?
C19 C17 Ir2 68.7(3) . . ?
C18 C17 Ir2 123.8(4) . . ?
C2 C7 C6 123.1(5) . . ?
C2 C7 H7 118.5 . . ?
C6 C7 H7 118.5 . . ?
C32 C34 C35 122.8(5) . . ?
C32 C34 H34 118.6 . . ?
C35 C34 H34 118.6 . . ?
C19 C21 C14 107.3(5) . . ?
C19 C21 C22 127.8(7) . . ?
C14 C21 C22 124.7(7) . . ?
C19 C21 Ir2 70.2(3) . . ?
C14 C21 Ir2 71.0(3) . . ?
C22 C21 Ir2 127.9(4) . . ?
O2 C12 N4 123.8(5) . . ?
O2 C12 C9 125.9(5) . . ?
N4 C12 C9 110.3(4) . . ?
O1 C24 N1 122.3(5) . . ?
O1 C24 C25 127.4(5) . . ?
N1 C24 C25 110.3(4) . . ?
C21 C19 C17 108.3(5) . . ?
C21 C19 C20 126.5(6) . . ?
C17 C19 C20 125.1(6) . . ?
C21 C19 Ir2 72.0(3) . . ?
C17 C19 Ir2 72.6(3) . . ?
C20 C19 Ir2 124.7(4) . . ?
C31 C30 C29 119.4(5) . . ?
C31 C30 H30 120.3 . . ?
C29 C30 H30 120.3 . . ?
C34 C32 C31 119.5(5) . . ?
C34 C32 C33 121.1(5) . . ?
C31 C32 C33 119.4(5) . . ?
N2 C29 C30 122.4(5) . . ?
N2 C29 C35 114.8(4) . . ?
C30 C29 C35 122.8(5) . . ?
C36 C37 C38 107.7(5) . . ?
C36 C37 C23 126.5(6) . . ?
C38 C37 C23 125.7(6) . . ?
C36 C37 Ir1 72.0(3) . . ?
C38 C37 Ir1 72.9(3) . . ?
C23 C37 Ir1 124.7(4) . . ?
C4 C3 C2 120.8(5) . . ?
C4 C3 H3 119.6 . . ?
C2 C3 H3 119.6 . . ?
C21 C14 C15 108.0(5) . . ?
C21 C14 C13 125.5(7) . . ?
C15 C14 C13 126.3(7) . . ?
C21 C14 Ir2 70.4(3) . . ?
C15 C14 Ir2 74.0(3) . . ?
C13 C14 Ir2 125.1(4) . . ?
C39 C38 C37 108.0(5) . . ?
C39 C38 C44 127.2(6) . . ?
C37 C38 C44 124.8(5) . . ?
C39 C38 Ir1 73.3(3) . . ?
C37 C38 Ir1 67.8(3) . . ?
C44 C38 Ir1 123.6(4) . . ?
C7 C2 C3 120.0(5) . . ?
C7 C2 C1 120.5(6) . . ?
C3 C2 C1 119.5(5) . . ?
C38 C39 C40 108.0(5) . . ?
C38 C39 C43 127.5(6) . . ?
C40 C39 C43 124.4(6) . . ?
C38 C39 Ir1 70.4(3) . . ?
C40 C39 Ir1 68.2(3) . . ?
C43 C39 Ir1 129.1(4) . . ?
C30 C31 C32 120.4(5) . . ?
C30 C31 H31 119.8 . . ?
C32 C31 H31 119.8 . . ?
C9 C10 H10A 109.5 . . ?
C9 C10 H10B 109.5 . . ?
H10A C10 H10B 109.5 . . ?
C9 C10 H10C 109.5 . . ?
H10A C10 H10C 109.5 . . ?
H10B C10 H10C 109.5 . . ?
C36 C40 C39 108.2(5) . . ?
C36 C40 C42 127.3(6) . . ?
C39 C40 C42 124.2(6) . . ?
C36 C40 Ir1 70.8(3) . . ?
C39 C40 Ir1 73.6(3) . . ?
C42 C40 Ir1 126.4(4) . . ?
C11 C9 C12 111.6(5) . . ?
C11 C9 C10 109.3(5) . . ?
C12 C9 C10 107.9(5) . . ?
C11 C9 C8 112.9(5) . . ?
C12 C9 C8 102.0(4) . . ?
C10 C9 C8 112.9(5) . . ?
C37 C36 C40 107.9(5) . . ?
C37 C36 C41 126.1(6) . . ?
C40 C36 C41 125.7(6) . . ?
C37 C36 Ir1 69.7(3) . . ?
C40 C36 Ir1 71.2(3) . . ?
C41 C36 Ir1 129.5(4) . . ?
N3 C8 C9 102.3(4) . . ?
N3 C8 H8A 111.3 . . ?
C9 C8 H8A 111.3 . . ?
N3 C8 H8B 111.3 . . ?
C9 C8 H8B 111.3 . . ?
H8A C8 H8B 109.2 . . ?
C26 C25 C27 110.2(5) . . ?
C26 C25 C24 107.6(5) . . ?
C27 C25 C24 109.7(5) . . ?
C26 C25 C28 112.6(5) . . ?
C27 C25 C28 113.1(5) . . ?
C24 C25 C28 103.2(4) . . ?
N2 C28 C25 104.7(4) . . ?
N2 C28 H28A 110.8 . . ?
C25 C28 H28A 110.8 . . ?
N2 C28 H28B 110.8 . . ?
C25 C28 H28B 110.8 . . ?
H28A C28 H28B 108.9 . . ?
C38 C44 H44A 109.5 . . ?
C38 C44 H44B 109.5 . . ?
H44A C44 H44B 109.5 . . ?
C38 C44 H44C 109.5 . . ?
H44A C44 H44C 109.5 . . ?
H44B C44 H44C 109.5 . . ?
C9 C11 H11A 109.5 . . ?
C9 C11 H11B 109.5 . . ?
H11A C11 H11B 109.5 . . ?
C9 C11 H11C 109.5 . . ?
H11A C11 H11C 109.5 . . ?
H11B C11 H11C 109.5 . . ?
C40 C42 H42A 109.5 . . ?
C40 C42 H42B 109.5 . . ?
H42A C42 H42B 109.5 . . ?
C40 C42 H42C 109.5 . . ?
H42A C42 H42C 109.5 . . ?
H42B C42 H42C 109.5 . . ?
F3 C33 F1 104.2(6) . . ?
F3 C33 F2 104.9(7) . . ?
F1 C33 F2 103.7(7) . . ?
F3 C33 C32 114.0(6) . . ?
F1 C33 C32 113.5(6) . . ?
F2 C33 C32 115.3(6) . . ?
F4 C1 F5 105.3(8) . . ?
F4 C1 F6 104.1(8) . . ?
F5 C1 F6 99.5(7) . . ?
F4 C1 C2 116.3(6) . . ?
F5 C1 C2 115.3(8) . . ?
F6 C1 C2 114.2(7) . . ?
C39 C43 H43A 109.5 . . ?
C39 C43 H43B 109.5 . . ?
H43A C43 H43B 109.5 . . ?
C39 C43 H43C 109.5 . . ?
H43A C43 H43C 109.5 . . ?
H43B C43 H43C 109.5 . . ?
C25 C26 H26A 109.5 . . ?
C25 C26 H26B 109.5 . . ?
H26A C26 H26B 109.5 . . ?
C25 C26 H26C 109.5 . . ?
H26A C26 H26C 109.5 . . ?
H26B C26 H26C 109.5 . . ?
C37 C23 H23A 109.5 . . ?
C37 C23 H23B 109.5 . . ?
H23A C23 H23B 109.5 . . ?
C37 C23 H23C 109.5 . . ?
H23A C23 H23C 109.5 . . ?
H23B C23 H23C 109.5 . . ?
C25 C27 H27A 109.5 . . ?
C25 C27 H27B 109.5 . . ?
H27A C27 H27B 109.5 . . ?
C25 C27 H27C 109.5 . . ?
H27A C27 H27C 109.5 . . ?
H27B C27 H27C 109.5 . . ?
C19 C20 H20A 109.5 . . ?
C19 C20 H20B 109.5 . . ?
H20A C20 H20B 109.5 . . ?
C19 C20 H20C 109.5 . . ?
H20A C20 H20C 109.5 . . ?
H20B C20 H20C 109.5 . . ?
C15 C16 H16A 109.5 . . ?
C15 C16 H16B 109.5 . . ?
H16A C16 H16B 109.5 . . ?
C15 C16 H16C 109.5 . . ?
H16A C16 H16C 109.5 . . ?
H16B C16 H16C 109.5 . . ?
C14 C13 H13A 109.5 . . ?
C14 C13 H13B 109.5 . . ?
H13A C13 H13B 109.5 . . ?
C14 C13 H13C 109.5 . . ?
H13A C13 H13C 109.5 . . ?
H13B C13 H13C 109.5 . . ?
C36 C41 H41A 109.5 . . ?
C36 C41 H41B 109.5 . . ?
H41A C41 H41B 109.5 . . ?
C36 C41 H41C 109.5 . . ?
H41A C41 H41C 109.5 . . ?
H41B C41 H41C 109.5 . . ?
C21 C22 H22A 109.5 . . ?
C21 C22 H22B 109.5 . . ?
H22A C22 H22B 109.5 . . ?
C21 C22 H22C 109.5 . . ?
H22A C22 H22C 109.5 . . ?
H22B C22 H22C 109.5 . . ?
C17 C18 H18A 109.5 . . ?
C17 C18 H18B 109.5 . . ?
H18A C18 H18B 109.5 . . ?
C17 C18 H18C 109.5 . . ?
H18A C18 H18C 109.5 . . ?
H18B C18 H18C 109.5 . . ?

loop_
_geom_bond_atom_site_label_1
_geom_bond_atom_site_label_2
_geom_bond_distance
_geom_bond_site_symmetry_2
_geom_bond_publ_flag
Ir1 N1 1.948(4) . ?
Ir1 C35 2.017(5) . ?
Ir1 C37 2.143(5) . ?
Ir1 C36 2.174(5) . ?
Ir1 C40 2.179(5) . ?
Ir1 C38 2.213(5) . ?
Ir1 C39 2.250(5) . ?
Ir2 N4 1.955(4) . ?
Ir2 C6 2.013(5) . ?
Ir2 C19 2.144(5) . ?
Ir2 C21 2.167(6) . ?
Ir2 C14 2.175(5) . ?
Ir2 C17 2.197(5) . ?
Ir2 C15 2.257(5) . ?
N4 C12 1.385(6) . ?
N4 N3 1.406(5) . ?
N1 C24 1.391(6) . ?
N1 N2 1.396(5) . ?
O2 C12 1.211(6) . ?
O1 C24 1.212(6) . ?
N3 C5 1.357(6) . ?
N3 C8 1.440(6) . ?
C5 C4 1.413(7) . ?
C5 C6 1.421(7) . ?
C35 C34 1.402(7) . ?
C35 C29 1.420(7) . ?
N2 C29 1.349(6) . ?
N2 C28 1.422(6) . ?
C4 C3 1.364(7) . ?
C4 H4 0.9300 . ?
C6 C7 1.401(7) . ?
C15 C17 1.383(8) . ?
C15 C14 1.446(9) . ?
C15 C16 1.513(8) . ?
C17 C19 1.439(8) . ?
C17 C18 1.509(8) . ?
C7 C2 1.370(7) . ?
C7 H7 0.9300 . ?
C34 C32 1.388(7) . ?
C34 H34 0.9300 . ?
C21 C19 1.398(8) . ?
C21 C14 1.434(9) . ?
C21 C22 1.497(8) . ?
C12 C9 1.528(7) . ?
C24 C25 1.519(7) . ?
C19 C20 1.511(8) . ?
C30 C31 1.355(7) . ?
C30 C29 1.404(7) . ?
C30 H30 0.9300 . ?
C32 C31 1.406(7) . ?
C32 C33 1.481(8) . ?
C37 C36 1.417(8) . ?
C37 C38 1.465(7) . ?
C37 C23 1.505(8) . ?
C3 C2 1.402(7) . ?
C3 H3 0.9300 . ?
F3 C33 1.281(8) . ?
C14 C13 1.499(8) . ?
C38 C39 1.391(7) . ?
C38 C44 1.502(8) . ?
C2 C1 1.475(8) . ?
C39 C40 1.452(8) . ?
C39 C43 1.494(8) . ?
F2 C33 1.294(8) . ?
C31 H31 0.9300 . ?
C10 C9 1.528(8) . ?
C10 H10A 0.9600 . ?
C10 H10B 0.9600 . ?
C10 H10C 0.9600 . ?
C40 C36 1.419(8) . ?
C40 C42 1.496(8) . ?
C9 C11 1.524(8) . ?
C9 C8 1.528(7) . ?
C36 C41 1.506(8) . ?
C8 H8A 0.9700 . ?
C8 H8B 0.9700 . ?
F1 C33 1.290(8) . ?
C25 C26 1.517(8) . ?
C25 C27 1.518(8) . ?
C25 C28 1.526(7) . ?
C28 H28A 0.9700 . ?
C28 H28B 0.9700 . ?
C44 H44A 0.9600 . ?
C44 H44B 0.9600 . ?
C44 H44C 0.9600 . ?
F4 C1 1.259(8) . ?
C11 H11A 0.9600 . ?
C11 H11B 0.9600 . ?
C11 H11C 0.9600 . ?
C42 H42A 0.9600 . ?
C42 H42B 0.9600 . ?
C42 H42C 0.9600 . ?
C1 F5 1.261(9) . ?
C1 F6 1.279(9) . ?
C43 H43A 0.9600 . ?
C43 H43B 0.9600 . ?
C43 H43C 0.9600 . ?
C26 H26A 0.9600 . ?
C26 H26B 0.9600 . ?
C26 H26C 0.9600 . ?
C23 H23A 0.9600 . ?
C23 H23B 0.9600 . ?
C23 H23C 0.9600 . ?
C27 H27A 0.9600 . ?
C27 H27B 0.9600 . ?
C27 H27C 0.9600 . ?
C20 H20A 0.9600 . ?
C20 H20B 0.9600 . ?
C20 H20C 0.9600 . ?
C16 H16A 0.9600 . ?
C16 H16B 0.9600 . ?
C16 H16C 0.9600 . ?
C13 H13A 0.9600 . ?
C13 H13B 0.9600 . ?
C13 H13C 0.9600 . ?
C41 H41A 0.9600 . ?
C41 H41B 0.9600 . ?
C41 H41C 0.9600 . ?
C22 H22A 0.9600 . ?
C22 H22B 0.9600 . ?
C22 H22C 0.9600 . ?
C18 H18A 0.9600 . ?
C18 H18B 0.9600 . ?
C18 H18C 0.9600 . ?

loop_
_geom_torsion_atom_site_label_1
_geom_torsion_atom_site_label_2
_geom_torsion_atom_site_label_3
_geom_torsion_atom_site_label_4
_geom_torsion
_geom_torsion_site_symmetry_1
_geom_torsion_site_symmetry_2
_geom_torsion_site_symmetry_3
_geom_torsion_site_symmetry_4
_geom_torsion_publ_flag
C12 N4 N3 C5 176.6(4) . . . . ?
Ir2 N4 N3 C5 1.5(5) . . . . ?
C12 N4 N3 C8 -15.5(6) . . . . ?
Ir2 N4 N3 C8 169.4(4) . . . . ?
N4 N3 C5 C4 179.4(4) . . . . ?
C8 N3 C5 C4 14.9(9) . . . . ?
N4 N3 C5 C6 -2.9(6) . . . . ?
C8 N3 C5 C6 -167.5(6) . . . . ?
C24 N1 N2 C29 -176.3(5) . . . . ?
Ir1 N1 N2 C29 -1.1(6) . . . . ?
C24 N1 N2 C28 0.0(7) . . . . ?
Ir1 N1 N2 C28 175.2(4) . . . . ?
N3 C5 C4 C3 175.1(5) . . . . ?
C6 C5 C4 C3 -2.3(7) . . . . ?
N3 C5 C6 C7 -175.1(4) . . . . ?
C4 C5 C6 C7 2.5(7) . . . . ?
N3 C5 C6 Ir2 3.1(6) . . . . ?
C4 C5 C6 Ir2 -179.3(4) . . . . ?
C14 C15 C17 C19 -2.6(6) . . . . ?
C16 C15 C17 C19 176.0(5) . . . . ?
Ir2 C15 C17 C19 -60.2(4) . . . . ?
C14 C15 C17 C18 178.2(5) . . . . ?
C16 C15 C17 C18 -3.2(9) . . . . ?
Ir2 C15 C17 C18 120.6(6) . . . . ?
C14 C15 C17 Ir2 57.6(4) . . . . ?
C16 C15 C17 Ir2 -123.8(6) . . . . ?
C5 C6 C7 C2 -0.8(7) . . . . ?
Ir2 C6 C7 C2 -178.6(4) . . . . ?
C29 C35 C34 C32 0.3(7) . . . . ?
Ir1 C35 C34 C32 178.2(4) . . . . ?
N3 N4 C12 O2 179.4(6) . . . . ?
Ir2 N4 C12 O2 -6.7(9) . . . . ?
N3 N4 C12 C9 -1.6(6) . . . . ?
Ir2 N4 C12 C9 172.3(4) . . . . ?
N2 N1 C24 O1 -176.2(6) . . . . ?
Ir1 N1 C24 O1 9.6(9) . . . . ?
N2 N1 C24 C25 5.3(6) . . . . ?
Ir1 N1 C24 C25 -168.9(4) . . . . ?
C14 C21 C19 C17 2.3(6) . . . . ?
C22 C21 C19 C17 -172.9(6) . . . . ?
Ir2 C21 C19 C17 64.0(4) . . . . ?
C14 C21 C19 C20 178.1(5) . . . . ?
C22 C21 C19 C20 2.9(10) . . . . ?
Ir2 C21 C19 C20 -120.2(6) . . . . ?
C14 C21 C19 Ir2 -61.7(4) . . . . ?
C22 C21 C19 Ir2 123.1(6) . . . . ?
C15 C17 C19 C21 0.2(6) . . . . ?
C18 C17 C19 C21 179.4(5) . . . . ?
Ir2 C17 C19 C21 -63.5(4) . . . . ?
C15 C17 C19 C20 -175.7(5) . . . . ?
C18 C17 C19 C20 3.5(9) . . . . ?
Ir2 C17 C19 C20 120.6(5) . . . . ?
C15 C17 C19 Ir2 63.7(4) . . . . ?
C18 C17 C19 Ir2 -117.1(6) . . . . ?
C35 C34 C32 C31 -0.7(8) . . . . ?
C35 C34 C32 C33 -179.5(5) . . . . ?
N1 N2 C29 C30 178.9(5) . . . . ?
C28 N2 C29 C30 3.5(10) . . . . ?
N1 N2 C29 C35 0.7(7) . . . . ?
C28 N2 C29 C35 -174.8(6) . . . . ?
C31 C30 C29 N2 -178.1(5) . . . . ?
C31 C30 C29 C35 0.0(8) . . . . ?
C34 C35 C29 N2 178.3(5) . . . . ?
Ir1 C35 C29 N2 0.0(6) . . . . ?
C34 C35 C29 C30 0.0(7) . . . . ?
Ir1 C35 C29 C30 -178.2(4) . . . . ?
C5 C4 C3 C2 0.4(8) . . . . ?
C19 C21 C14 C15 -3.9(6) . . . . ?
C22 C21 C14 C15 171.5(5) . . . . ?
Ir2 C21 C14 C15 -65.0(4) . . . . ?
C19 C21 C14 C13 -179.1(5) . . . . ?
C22 C21 C14 C13 -3.7(9) . . . . ?
Ir2 C21 C14 C13 119.7(6) . . . . ?
C19 C21 C14 Ir2 61.2(4) . . . . ?
C22 C21 C14 Ir2 -123.5(6) . . . . ?
C17 C15 C14 C21 4.0(6) . . . . ?
C16 C15 C14 C21 -174.7(5) . . . . ?
Ir2 C15 C14 C21 62.7(4) . . . . ?
C17 C15 C14 C13 179.2(5) . . . . ?
C16 C15 C14 C13 0.5(9) . . . . ?
Ir2 C15 C14 C13 -122.2(6) . . . . ?
C17 C15 C14 Ir2 -58.7(4) . . . . ?
C16 C15 C14 Ir2 122.7(5) . . . . ?
C36 C37 C38 C39 1.4(6) . . . . ?
C23 C37 C38 C39 176.4(6) . . . . ?
Ir1 C37 C38 C39 -62.7(4) . . . . ?
C36 C37 C38 C44 -179.5(5) . . . . ?
C23 C37 C38 C44 -4.4(9) . . . . ?
Ir1 C37 C38 C44 116.4(5) . . . . ?
C36 C37 C38 Ir1 64.1(4) . . . . ?
C23 C37 C38 Ir1 -120.8(6) . . . . ?
C6 C7 C2 C3 -1.0(8) . . . . ?
C6 C7 C2 C1 178.4(6) . . . . ?
C4 C3 C2 C7 1.2(8) . . . . ?
C4 C3 C2 C1 -178.1(6) . . . . ?
C37 C38 C39 C40 1.2(6) . . . . ?
C44 C38 C39 C40 -177.9(5) . . . . ?
Ir1 C38 C39 C40 -58.0(4) . . . . ?
C37 C38 C39 C43 -176.0(5) . . . . ?
C44 C38 C39 C43 4.9(9) . . . . ?
Ir1 C38 C39 C43 124.8(6) . . . . ?
C37 C38 C39 Ir1 59.2(4) . . . . ?
C44 C38 C39 Ir1 -119.9(6) . . . . ?
C29 C30 C31 C32 -0.3(8) . . . . ?
C34 C32 C31 C30 0.7(8) . . . . ?
C33 C32 C31 C30 179.5(6) . . . . ?
C38 C39 C40 C36 -3.4(6) . . . . ?
C43 C39 C40 C36 173.9(5) . . . . ?
Ir1 C39 C40 C36 -62.7(4) . . . . ?
C38 C39 C40 C42 -177.5(5) . . . . ?
C43 C39 C40 C42 -0.1(9) . . . . ?
Ir1 C39 C40 C42 123.2(6) . . . . ?
C38 C39 C40 Ir1 59.3(4) . . . . ?
C43 C39 C40 Ir1 -123.4(5) . . . . ?
O2 C12 C9 C11 -44.0(8) . . . . ?
N4 C12 C9 C11 137.0(5) . . . . ?
O2 C12 C9 C10 76.2(7) . . . . ?
N4 C12 C9 C10 -102.8(5) . . . . ?
O2 C12 C9 C8 -164.7(6) . . . . ?
N4 C12 C9 C8 16.2(6) . . . . ?
C38 C37 C36 C40 -3.5(6) . . . . ?
C23 C37 C36 C40 -178.5(6) . . . . ?
Ir1 C37 C36 C40 61.2(4) . . . . ?
C38 C37 C36 C41 170.6(5) . . . . ?
C23 C37 C36 C41 -4.4(9) . . . . ?
Ir1 C37 C36 C41 -124.7(6) . . . . ?
C38 C37 C36 Ir1 -64.7(4) . . . . ?
C23 C37 C36 Ir1 120.3(6) . . . . ?
C39 C40 C36 C37 4.3(6) . . . . ?
C42 C40 C36 C37 178.1(5) . . . . ?
Ir1 C40 C36 C37 -60.3(4) . . . . ?
C39 C40 C36 C41 -169.9(5) . . . . ?
C42 C40 C36 C41 3.9(9) . . . . ?
Ir1 C40 C36 C41 125.6(6) . . . . ?
C39 C40 C36 Ir1 64.5(4) . . . . ?
C42 C40 C36 Ir1 -121.7(6) . . . . ?
C5 N3 C8 C9 -170.1(5) . . . . ?
N4 N3 C8 C9 25.3(6) . . . . ?
C11 C9 C8 N3 -143.4(5) . . . . ?
C12 C9 C8 N3 -23.5(6) . . . . ?
C10 C9 C8 N3 92.0(5) . . . . ?
O1 C24 C25 C26 -67.2(8) . . . . ?
N1 C24 C25 C26 111.2(5) . . . . ?
O1 C24 C25 C27 52.7(8) . . . . ?
N1 C24 C25 C27 -128.9(5) . . . . ?
O1 C24 C25 C28 173.6(7) . . . . ?
N1 C24 C25 C28 -8.1(6) . . . . ?
C29 N2 C28 C25 170.4(6) . . . . ?
N1 N2 C28 C25 -5.1(7) . . . . ?
C26 C25 C28 N2 -108.2(6) . . . . ?
C27 C25 C28 N2 126.0(5) . . . . ?
C24 C25 C28 N2 7.5(6) . . . . ?
C34 C32 C33 F3 -128.6(7) . . . . ?
C31 C32 C33 F3 52.5(9) . . . . ?
C34 C32 C33 F1 112.2(7) . . . . ?
C31 C32 C33 F1 -66.6(9) . . . . ?
C34 C32 C33 F2 -7.2(10) . . . . ?
C31 C32 C33 F2 174.0(6) . . . . ?
C7 C2 C1 F4 1.1(12) . . . . ?
C3 C2 C1 F4 -179.6(8) . . . . ?
C7 C2 C1 F5 125.2(9) . . . . ?
C3 C2 C1 F5 -55.4(11) . . . . ?
C7 C2 C1 F6 -120.3(8) . . . . ?
C3 C2 C1 F6 59.1(11) . . . . ?
